data_7128350
loop_
_publ_author_name
'Liang, Qiuming'
'Hayashi, Kasumi'
'Zeng, Yimin'
'Jimenez-Santiago, Jose L'
'Song, Datong'

_publ_section_title
;
 Constructing fused N-heterocycles from unprotected mesoionic
 N-heterocyclic olefins and organic azides <i>via</i> diazo transfer.
;
_journal_issue 50
_journal_name_full 'Chemical communications (Cambridge, England)'
_journal_page_first 6137
_journal_page_last 6140
_journal_paper_doi 10.1039/d1cc02245h
_journal_volume 57
_journal_year 2021
_chemical_formula_sum 'C36 H37 F3 N6 O'
_chemical_formula_weight 626.71
_space_group_crystal_system monoclinic
_space_group_IT_number 14
_space_group_name_Hall '-P 2ybc'
_space_group_name_H-M_alt 'P 1 21/c 1'
_atom_sites_solution_hydrogens geom
_audit_creation_method SHELXL-2016/6
_audit_update_record
;
2021-04-08 deposited with the CCDC.	2021-05-19 downloaded from the CCDC.
;
_cell_angle_alpha 90
_cell_angle_beta 103.939(15)
_cell_angle_gamma 90
_cell_formula_units_Z 4
_cell_length_a 14.323(6)
_cell_length_b 15.575(7)
_cell_length_c 14.988(7)
_cell_measurement_reflns_used 37047
_cell_measurement_temperature 150(2)
_cell_measurement_theta_max 27.546
_cell_measurement_theta_min 1.916
_cell_volume 3245(3)
_computing_structure_refinement 'SHELXL-2016/6 (Sheldrick, 2016)'
_computing_structure_solution 'SHELXT 2018/2 (Sheldrick, 2018)'
_diffrn_ambient_temperature 150(2)
_diffrn_measured_fraction_theta_full 0.999
_diffrn_measured_fraction_theta_max 0.992
_diffrn_measurement_device_type 'Bruker Kappa Photon II'
_diffrn_measurement_method 'omega and phi scans'
_diffrn_radiation_type MoK\a
_diffrn_radiation_wavelength 0.71073
_diffrn_reflns_av_R_equivalents 0.0890
_diffrn_reflns_av_unetI/netI 0.1063
_diffrn_reflns_Laue_measured_fraction_full 0.999
_diffrn_reflns_Laue_measured_fraction_max 0.992
_diffrn_reflns_limit_h_max 18
_diffrn_reflns_limit_h_min -18
_diffrn_reflns_limit_k_max 19
_diffrn_reflns_limit_k_min -20
_diffrn_reflns_limit_l_max 19
_diffrn_reflns_limit_l_min -19
_diffrn_reflns_number 37047
_diffrn_reflns_point_group_measured_fraction_full 0.999
_diffrn_reflns_point_group_measured_fraction_max 0.992
_diffrn_reflns_theta_full 25.242
_diffrn_reflns_theta_max 27.546
_diffrn_reflns_theta_min 1.916
_exptl_absorpt_coefficient_mu 0.091
_exptl_absorpt_correction_T_max 0.7456
_exptl_absorpt_correction_T_min 0.6678
_exptl_absorpt_correction_type multi-scan
_exptl_absorpt_process_details
;
 SADABS 2016/2: Krause, L., Herbst-Irmer, R., Sheldrick G.M. & Stalke D.,
 J. Appl. Cryst. 48 (2015) 3-10
;
_exptl_crystal_colour yellow
_exptl_crystal_density_diffrn 1.283
_exptl_crystal_description plate
_exptl_crystal_F_000 1320
_exptl_crystal_size_max 0.5
_exptl_crystal_size_mid 0.4
_exptl_crystal_size_min 0.05
_refine_diff_density_max 0.612
_refine_diff_density_min -0.685
_refine_diff_density_rms 0.094
_refine_ls_extinction_coef 0.0092(19)
_refine_ls_extinction_expression Fc^*^=kFc[1+0.001xFc^2^\l^3^/sin(2\q)]^-1/4^
_refine_ls_extinction_method 'SHELXL-2016/6 (Sheldrick 2016)'
_refine_ls_goodness_of_fit_ref 1.042
_refine_ls_hydrogen_treatment constr
_refine_ls_matrix_type full
_refine_ls_number_parameters 439
_refine_ls_number_reflns 7431
_refine_ls_number_restraints 19
_refine_ls_restrained_S_all 1.041
_refine_ls_R_factor_all 0.1458
_refine_ls_R_factor_gt 0.0859
_refine_ls_shift/su_max 0.010
_refine_ls_shift/su_mean 0.000
_refine_ls_structure_factor_coef Fsqd
_refine_ls_weighting_details 'w=1/[\s^2^(Fo^2^)+(0.1206P)^2^+3.6166P] where P=(Fo^2^+2Fc^2^)/3'
_refine_ls_weighting_scheme calc
_refine_ls_wR_factor_gt 0.2298
_refine_ls_wR_factor_ref 0.2667
_reflns_Friedel_coverage 0.000
_reflns_number_gt 4273
_reflns_number_total 7431
_reflns_threshold_expression 'I > 2\s(I)'
_cod_data_source_file d1cc02245h2.cif
_cod_data_source_block wl485a
_cod_depositor_comments 'Adding full bibliography for 7128333--7128355.cif.'
_cod_original_sg_symbol_H-M 'P 21/c'
_cod_database_code 7128350
_shelx_shelxl_version_number 2016/6
_shelx_space_group_comment
;
The symmetry employed for this shelxl refinement is uniquely defined
by the following loop, which should always be used as a source of
symmetry information in preference to the above space-group names.
They are only intended as comments.
;

loop_
_space_group_symop_operation_xyz
'x, y, z'
'-x, y+1/2, -z+1/2'
'-x, -y, -z'
'x, -y-1/2, z-1/2'

loop_
_atom_site_label
_atom_site_type_symbol
_atom_site_fract_x
_atom_site_fract_y
_atom_site_fract_z
_atom_site_U_iso_or_equiv
_atom_site_adp_type
_atom_site_occupancy
_atom_site_site_symmetry_order
_atom_site_calc_flag
_atom_site_refinement_flags_posn
_atom_site_refinement_flags_adp
_atom_site_refinement_flags_occupancy
_atom_site_disorder_assembly
_atom_site_disorder_group
O1 O 1.1853(3) 0.0525(2) 0.9600(3) 0.0824(12) Uani 1 1 d . . . . .
N1 N 0.67504(19) 0.24799(17) 0.62866(18) 0.0259(6) Uani 1 1 d . . . . .
C1 C 0.4486(2) 0.1621(2) 0.6119(2) 0.0300(7) Uani 1 1 d . . . . .
H1A H 0.513108 0.142094 0.623939 0.036 Uiso 1 1 calc R U . . .
N2 N 0.75593(19) 0.23487(18) 0.69172(18) 0.0285(6) Uani 1 1 d . . . . .
C2 C 0.3746(3) 0.1041(2) 0.6071(2) 0.0361(8) Uani 1 1 d . . . . .
H2A H 0.388393 0.044650 0.616004 0.043 Uiso 1 1 calc R U . . .
N3 N 0.73807(18) 0.26909(18) 0.76801(18) 0.0266(6) Uani 1 1 d . . . . .
C3 C 0.2802(3) 0.1325(3) 0.5892(3) 0.0406(9) Uani 1 1 d . . . . .
H3A H 0.229237 0.092738 0.585791 0.049 Uiso 1 1 calc R U . . .
N4 N 0.62286(18) 0.34294(18) 0.82666(18) 0.0274(6) Uani 1 1 d . . . . .
C4 C 0.2611(3) 0.2185(3) 0.5764(3) 0.0399(9) Uani 1 1 d . . . . .
H4A H 0.196392 0.238086 0.564052 0.048 Uiso 1 1 calc R U . . .
N5 N 0.52900(18) 0.35927(17) 0.80747(18) 0.0261(6) Uani 1 1 d . . . . .
C5 C 0.3345(2) 0.2771(2) 0.5811(2) 0.0322(8) Uani 1 1 d . . . . .
H5A H 0.320199 0.336428 0.571933 0.039 Uiso 1 1 calc R U . . .
N6 N 0.50529(18) 0.40337(17) 0.87163(18) 0.0268(6) Uani 1 1 d . . . . .
C6 C 0.4300(2) 0.2489(2) 0.5996(2) 0.0247(7) Uani 1 1 d . . . . .
C7 C 0.5091(2) 0.3163(2) 0.6045(2) 0.0257(7) Uani 1 1 d . . . . .
H7A H 0.489749 0.365784 0.638622 0.031 Uiso 1 1 calc R U . . .
C8 C 0.5138(2) 0.3529(2) 0.5108(2) 0.0271(7) Uani 1 1 d . . . . .
C9 C 0.4569(3) 0.3237(2) 0.4286(2) 0.0339(8) Uani 1 1 d . . . . .
H9A H 0.413789 0.277291 0.428421 0.041 Uiso 1 1 calc R U . . .
C10 C 0.4624(3) 0.3616(3) 0.3464(3) 0.0418(9) Uani 1 1 d . . . . .
H10A H 0.422499 0.341279 0.290245 0.050 Uiso 1 1 calc R U . . .
C11 C 0.5247(3) 0.4281(3) 0.3450(3) 0.0425(9) Uani 1 1 d . . . . .
H11A H 0.527573 0.453924 0.288327 0.051 Uiso 1 1 calc R U . . .
C12 C 0.5833(3) 0.4575(2) 0.4263(3) 0.0379(9) Uani 1 1 d . . . . .
H12A H 0.627334 0.502960 0.425770 0.045 Uiso 1 1 calc R U . . .
C13 C 0.5773(3) 0.4201(2) 0.5086(2) 0.0328(8) Uani 1 1 d . . . . .
H13A H 0.617268 0.440754 0.564495 0.039 Uiso 1 1 calc R U . . .
C14 C 0.6057(2) 0.2891(2) 0.6610(2) 0.0253(7) Uani 1 1 d . . . . .
C15 C 0.6472(2) 0.3035(2) 0.7546(2) 0.0242(7) Uani 1 1 d . . . . .
C16 C 0.8073(2) 0.2616(2) 0.8548(2) 0.0264(7) Uani 1 1 d . . . . .
C17 C 0.8526(2) 0.3357(2) 0.8959(2) 0.0314(8) Uani 1 1 d . . . . .
C18 C 0.9131(2) 0.3274(3) 0.9832(3) 0.0391(9) Uani 1 1 d . . . . .
H18A H 0.945870 0.376796 1.012157 0.047 Uiso 1 1 calc R U . . .
C19 C 0.9274(3) 0.2498(3) 1.0292(3) 0.0413(9) Uani 1 1 d . . . . .
C20 C 0.8827(3) 0.1780(3) 0.9847(2) 0.0387(9) Uani 1 1 d . . . . .
H20A H 0.892943 0.124327 1.015542 0.046 Uiso 1 1 calc R U . . .
C21 C 0.8233(2) 0.1811(2) 0.8965(2) 0.0307(8) Uani 1 1 d . . . . .
C22 C 0.8373(3) 0.4204(2) 0.8475(3) 0.0424(9) Uani 1 1 d . . . . .
H22A H 0.792538 0.413185 0.787231 0.064 Uiso 1 1 calc R U . . .
H22B H 0.810495 0.461374 0.884187 0.064 Uiso 1 1 calc R U . . .
H22C H 0.898977 0.441989 0.839285 0.064 Uiso 1 1 calc R U . . .
C23 C 0.9890(3) 0.2445(4) 1.1265(3) 0.0624(14) Uani 1 1 d . . . . .
H23A H 1.014613 0.301516 1.146550 0.094 Uiso 1 1 calc R U . . .
H23B H 0.949788 0.223935 1.167497 0.094 Uiso 1 1 calc R U . . .
H23C H 1.042339 0.204584 1.128570 0.094 Uiso 1 1 calc R U . . .
C24 C 0.7792(3) 0.1014(2) 0.8477(3) 0.0434(9) Uani 1 1 d . . . . .
H24A H 0.739882 0.116679 0.786749 0.065 Uiso 1 1 calc R U . . .
H24B H 0.830202 0.061761 0.841105 0.065 Uiso 1 1 calc R U . . .
H24C H 0.738561 0.073716 0.883431 0.065 Uiso 1 1 calc R U . . .
C25 C 0.6713(2) 0.2175(2) 0.5348(2) 0.0306(8) Uani 1 1 d . . . . .
H25A H 0.608164 0.230824 0.494714 0.046 Uiso 1 1 calc R U . . .
H25B H 0.721572 0.246039 0.511493 0.046 Uiso 1 1 calc R U . . .
H25C H 0.681642 0.155244 0.535877 0.046 Uiso 1 1 calc R U . . .
C26 C 0.4047(2) 0.4151(2) 0.8541(2) 0.0256(7) Uani 1 1 d . . . . .
C27 C 0.3723(2) 0.4791(2) 0.9047(2) 0.0301(7) Uani 1 1 d . . . . .
H27A H 0.417454 0.514235 0.945579 0.036 Uiso 1 1 calc R U . . .
C28 C 0.2752(2) 0.4915(2) 0.8957(2) 0.0344(8) Uani 1 1 d . . . . .
H28A H 0.253915 0.534999 0.930618 0.041 Uiso 1 1 calc R U . . .
C29 C 0.2082(2) 0.4411(2) 0.8361(3) 0.0357(8) Uani 1 1 d . . . . .
C30 C 0.2397(3) 0.3783(3) 0.7857(3) 0.0398(9) Uani 1 1 d . . . . .
H30A H 0.194180 0.343446 0.744784 0.048 Uiso 1 1 calc R U . . .
C31 C 0.3371(3) 0.3653(2) 0.7942(2) 0.0362(8) Uani 1 1 d . . . . .
H31A H 0.357802 0.322011 0.758675 0.043 Uiso 1 1 calc R U . . .
C32 C 0.1053(3) 0.4541(3) 0.8301(3) 0.0513(11) Uani 1 1 d D . . . .
C33 C 1.0935(4) 0.0885(3) 0.9493(4) 0.0697(14) Uani 1 1 d . . . . .
H33A H 1.088173 0.117072 1.006927 0.084 Uiso 1 1 calc R U . . .
H33B H 1.043529 0.043454 0.933870 0.084 Uiso 1 1 calc R U . . .
C34 C 1.0811(4) 0.1532(3) 0.8723(3) 0.0653(13) Uani 1 1 d . . . . .
H34A H 1.026635 0.136725 0.820756 0.078 Uiso 1 1 calc R U . A 1
H34B H 1.068393 0.210969 0.894155 0.078 Uiso 1 1 calc R U . A 1
C35 C 1.1712(9) 0.1527(9) 0.8428(9) 0.057(2) Uani 0.540(13) 1 d . . P B 1
H35A H 1.214290 0.199752 0.872160 0.069 Uiso 0.540(13) 1 calc R U P B 1
H35B H 1.159430 0.157825 0.775203 0.069 Uiso 0.540(13) 1 calc R U P B 1
C35A C 1.1505(11) 0.1182(11) 0.8135(10) 0.057(2) Uani 0.460(13) 1 d . . P B 2
H35C H 1.114409 0.086048 0.759003 0.069 Uiso 0.460(13) 1 calc R U P B 2
H35D H 1.186451 0.165514 0.792942 0.069 Uiso 0.460(13) 1 calc R U P B 2
C36 C 1.2143(4) 0.0621(4) 0.8773(4) 0.0715(14) Uani 1 1 d . . . . .
H36A H 1.187073 0.016331 0.832781 0.086 Uiso 1 1 calc R U . B 1
H36B H 1.285307 0.061778 0.888094 0.086 Uiso 1 1 calc R U . B 1
F1 F 0.0591(7) 0.4529(12) 0.7374(4) 0.0600(9) Uani 0.299(5) 1 d D . P C 1
F2 F 0.0546(9) 0.3775(5) 0.8385(15) 0.0600(9) Uani 0.299(5) 1 d D . P C 1
F3 F 0.0744(7) 0.5202(6) 0.8691(9) 0.0600(9) Uani 0.299(5) 1 d D . P C 1
F1A F 0.0440(9) 0.4451(18) 0.7436(5) 0.0600(9) Uani 0.222(5) 1 d D . P C 2
F2A F 0.0724(7) 0.4023(9) 0.8941(9) 0.0600(9) Uani 0.222(5) 1 d D . P C 2
F3A F 0.0895(11) 0.5371(3) 0.8301(18) 0.0600(9) Uani 0.222(5) 1 d D . P C 2
F1B F 0.0416(5) 0.3933(7) 0.7826(9) 0.0600(9) Uani 0.287(5) 1 d D . P C 3
F2B F 0.0878(9) 0.4502(10) 0.9192(5) 0.0600(9) Uani 0.287(5) 1 d D . P C 3
F3B F 0.0710(8) 0.5326(3) 0.8183(14) 0.0600(9) Uani 0.287(5) 1 d D . P C 3
F1C F 0.0678(14) 0.3721(6) 0.831(2) 0.0600(9) Uani 0.192(5) 1 d D . P C 4
F2C F 0.0821(13) 0.4717(14) 0.9151(7) 0.0600(9) Uani 0.192(5) 1 d D . P C 4
F3C F 0.0503(8) 0.4983(10) 0.7632(8) 0.0600(9) Uani 0.192(5) 1 d D . P C 4

loop_
_atom_site_aniso_label
_atom_site_aniso_U_11
_atom_site_aniso_U_22
_atom_site_aniso_U_33
_atom_site_aniso_U_23
_atom_site_aniso_U_13
_atom_site_aniso_U_12
O1 0.070(2) 0.079(3) 0.101(3) 0.040(2) 0.026(2) 0.0217(19)
N1 0.0261(14) 0.0315(15) 0.0204(13) -0.0002(11) 0.0060(11) 0.0035(11)
C1 0.0341(18) 0.0342(19) 0.0222(16) -0.0007(13) 0.0074(14) 0.0020(14)
N2 0.0277(14) 0.0354(16) 0.0232(14) -0.0021(12) 0.0078(11) 0.0026(12)
C2 0.051(2) 0.0275(18) 0.0300(18) -0.0009(14) 0.0096(16) -0.0039(16)
N3 0.0240(14) 0.0359(15) 0.0205(14) -0.0025(11) 0.0063(11) 0.0027(11)
C3 0.040(2) 0.044(2) 0.036(2) -0.0033(16) 0.0062(16) -0.0137(17)
N4 0.0237(14) 0.0346(16) 0.0243(14) -0.0009(11) 0.0065(11) 0.0025(11)
C4 0.0294(18) 0.046(2) 0.043(2) 0.0007(17) 0.0070(16) -0.0024(16)
N5 0.0252(14) 0.0285(14) 0.0249(14) 0.0005(11) 0.0063(11) -0.0014(11)
C5 0.0321(18) 0.0319(18) 0.0317(19) 0.0032(14) 0.0059(14) 0.0029(14)
N6 0.0273(14) 0.0288(15) 0.0259(14) -0.0033(11) 0.0097(11) 0.0013(11)
C6 0.0263(16) 0.0292(17) 0.0189(15) -0.0013(12) 0.0064(12) -0.0005(13)
C7 0.0277(16) 0.0271(17) 0.0227(16) -0.0012(13) 0.0070(13) 0.0014(13)
C8 0.0286(17) 0.0275(17) 0.0251(16) 0.0020(13) 0.0064(13) 0.0048(13)
C9 0.0367(19) 0.039(2) 0.0264(18) 0.0012(15) 0.0072(15) -0.0023(15)
C10 0.050(2) 0.049(2) 0.0266(19) 0.0044(17) 0.0093(16) -0.0006(18)
C11 0.052(2) 0.047(2) 0.032(2) 0.0124(17) 0.0188(18) 0.0077(18)
C12 0.047(2) 0.0269(18) 0.046(2) 0.0035(16) 0.0236(18) 0.0013(16)
C13 0.0367(19) 0.0302(18) 0.0335(19) -0.0004(14) 0.0123(15) 0.0018(15)
C14 0.0249(16) 0.0290(17) 0.0232(16) 0.0004(13) 0.0078(13) 0.0013(13)
C15 0.0235(15) 0.0262(16) 0.0236(16) 0.0004(13) 0.0073(12) 0.0000(12)
C16 0.0215(15) 0.0350(18) 0.0230(16) -0.0009(13) 0.0058(12) 0.0021(13)
C17 0.0240(16) 0.0351(19) 0.0351(19) -0.0050(15) 0.0074(14) 0.0030(14)
C18 0.0265(18) 0.054(2) 0.037(2) -0.0142(18) 0.0060(15) 0.0006(16)
C19 0.0275(18) 0.065(3) 0.030(2) 0.0014(18) 0.0043(15) 0.0111(18)
C20 0.036(2) 0.048(2) 0.0322(19) 0.0103(17) 0.0094(16) 0.0123(17)
C21 0.0264(17) 0.0350(19) 0.0313(18) 0.0016(14) 0.0083(14) 0.0015(14)
C22 0.035(2) 0.034(2) 0.056(2) -0.0009(17) 0.0071(17) -0.0004(16)
C23 0.045(2) 0.103(4) 0.032(2) -0.002(2) -0.0051(18) 0.014(2)
C24 0.048(2) 0.035(2) 0.049(2) 0.0014(17) 0.0137(18) -0.0014(17)
C25 0.0375(19) 0.0351(19) 0.0218(16) -0.0021(14) 0.0119(14) 0.0043(15)
C26 0.0278(17) 0.0276(17) 0.0226(16) 0.0025(13) 0.0086(13) 0.0015(13)
C27 0.0315(18) 0.0292(18) 0.0309(18) -0.0001(14) 0.0101(14) -0.0016(14)
C28 0.0363(19) 0.0296(18) 0.040(2) 0.0004(15) 0.0143(16) 0.0041(15)
C29 0.0312(18) 0.0327(19) 0.043(2) 0.0029(16) 0.0086(16) 0.0022(15)
C30 0.0281(19) 0.047(2) 0.041(2) -0.0078(17) 0.0023(16) -0.0054(16)
C31 0.0331(19) 0.039(2) 0.037(2) -0.0100(16) 0.0095(15) 0.0015(15)
C32 0.035(2) 0.052(3) 0.066(3) 0.001(2) 0.008(2) 0.0053(19)
C33 0.057(3) 0.069(3) 0.085(4) 0.019(3) 0.020(3) 0.015(2)
C34 0.068(3) 0.063(3) 0.063(3) 0.010(2) 0.011(2) 0.015(3)
C35 0.060(6) 0.067(8) 0.041(6) 0.004(4) 0.005(4) -0.002(5)
C35A 0.060(6) 0.067(8) 0.041(6) 0.004(4) 0.005(4) -0.002(5)
C36 0.066(3) 0.083(4) 0.063(3) -0.008(3) 0.011(3) 0.020(3)
F1 0.0263(14) 0.078(2) 0.077(3) -0.0171(17) 0.0144(15) 0.0069(13)
F2 0.0263(14) 0.078(2) 0.077(3) -0.0171(17) 0.0144(15) 0.0069(13)
F3 0.0263(14) 0.078(2) 0.077(3) -0.0171(17) 0.0144(15) 0.0069(13)
F1A 0.0263(14) 0.078(2) 0.077(3) -0.0171(17) 0.0144(15) 0.0069(13)
F2A 0.0263(14) 0.078(2) 0.077(3) -0.0171(17) 0.0144(15) 0.0069(13)
F3A 0.0263(14) 0.078(2) 0.077(3) -0.0171(17) 0.0144(15) 0.0069(13)
F1B 0.0263(14) 0.078(2) 0.077(3) -0.0171(17) 0.0144(15) 0.0069(13)
F2B 0.0263(14) 0.078(2) 0.077(3) -0.0171(17) 0.0144(15) 0.0069(13)
F3B 0.0263(14) 0.078(2) 0.077(3) -0.0171(17) 0.0144(15) 0.0069(13)
F1C 0.0263(14) 0.078(2) 0.077(3) -0.0171(17) 0.0144(15) 0.0069(13)
F2C 0.0263(14) 0.078(2) 0.077(3) -0.0171(17) 0.0144(15) 0.0069(13)
F3C 0.0263(14) 0.078(2) 0.077(3) -0.0171(17) 0.0144(15) 0.0069(13)

loop_
_atom_type_symbol
_atom_type_description
_atom_type_scat_dispersion_real
_atom_type_scat_dispersion_imag
_atom_type_scat_source
C C 0.0033 0.0016 'International Tables Vol C Tables 4.2.6.8 and 6.1.1.4'
H H 0.0000 0.0000 'International Tables Vol C Tables 4.2.6.8 and 6.1.1.4'
N N 0.0061 0.0033 'International Tables Vol C Tables 4.2.6.8 and 6.1.1.4'
O O 0.0106 0.0060 'International Tables Vol C Tables 4.2.6.8 and 6.1.1.4'
F F 0.0171 0.0103 'International Tables Vol C Tables 4.2.6.8 and 6.1.1.4'

loop_
_geom_angle_atom_site_label_1
_geom_angle_atom_site_label_2
_geom_angle_atom_site_label_3
_geom_angle
_geom_angle_site_symmetry_1
_geom_angle_site_symmetry_3
_geom_angle_publ_flag
C33 O1 C36 108.9(4) . . ?
N2 N1 C14 113.9(3) . . ?
N2 N1 C25 117.2(3) . . ?
C14 N1 C25 128.9(3) . . ?
C2 C1 C6 120.8(3) . . ?
C2 C1 H1A 119.6 . . ?
C6 C1 H1A 119.6 . . ?
N1 N2 N3 103.5(2) . . ?
C1 C2 C3 120.1(3) . . ?
C1 C2 H2A 119.9 . . ?
C3 C2 H2A 119.9 . . ?
N2 N3 C15 113.5(2) . . ?
N2 N3 C16 120.5(3) . . ?
C15 N3 C16 125.8(3) . . ?
C4 C3 C2 119.5(3) . . ?
C4 C3 H3A 120.3 . . ?
C2 C3 H3A 120.3 . . ?
N5 N4 C15 110.7(3) . . ?
C3 C4 C5 120.9(3) . . ?
C3 C4 H4A 119.6 . . ?
C5 C4 H4A 119.6 . . ?
N6 N5 N4 112.0(2) . . ?
C4 C5 C6 120.0(3) . . ?
C4 C5 H5A 120.0 . . ?
C6 C5 H5A 120.0 . . ?
N5 N6 C26 111.7(3) . . ?
C1 C6 C5 118.7(3) . . ?
C1 C6 C7 123.2(3) . . ?
C5 C6 C7 118.1(3) . . ?
C14 C7 C8 112.6(3) . . ?
C14 C7 C6 113.8(3) . . ?
C8 C7 C6 114.0(3) . . ?
C14 C7 H7A 105.1 . . ?
C8 C7 H7A 105.1 . . ?
C6 C7 H7A 105.1 . . ?
C9 C8 C13 118.3(3) . . ?
C9 C8 C7 123.2(3) . . ?
C13 C8 C7 118.4(3) . . ?
C8 C9 C10 120.4(3) . . ?
C8 C9 H9A 119.8 . . ?
C10 C9 H9A 119.8 . . ?
C11 C10 C9 120.8(4) . . ?
C11 C10 H10A 119.6 . . ?
C9 C10 H10A 119.6 . . ?
C10 C11 C12 119.8(3) . . ?
C10 C11 H11A 120.1 . . ?
C12 C11 H11A 120.1 . . ?
C11 C12 C13 119.5(3) . . ?
C11 C12 H12A 120.3 . . ?
C13 C12 H12A 120.3 . . ?
C12 C13 C8 121.2(3) . . ?
C12 C13 H13A 119.4 . . ?
C8 C13 H13A 119.4 . . ?
N1 C14 C15 105.1(3) . . ?
N1 C14 C7 125.7(3) . . ?
C15 C14 C7 129.1(3) . . ?
N4 C15 N3 118.3(3) . . ?
N4 C15 C14 137.6(3) . . ?
N3 C15 C14 103.9(3) . . ?
C17 C16 C21 122.6(3) . . ?
C17 C16 N3 118.6(3) . . ?
C21 C16 N3 118.7(3) . . ?
C18 C17 C16 117.2(3) . . ?
C18 C17 C22 121.6(3) . . ?
C16 C17 C22 121.2(3) . . ?
C19 C18 C17 122.3(4) . . ?
C19 C18 H18A 118.8 . . ?
C17 C18 H18A 118.8 . . ?
C20 C19 C18 118.2(3) . . ?
C20 C19 C23 121.1(4) . . ?
C18 C19 C23 120.7(4) . . ?
C19 C20 C21 122.6(4) . . ?
C19 C20 H20A 118.7 . . ?
C21 C20 H20A 118.7 . . ?
C20 C21 C16 117.0(3) . . ?
C20 C21 C24 121.6(3) . . ?
C16 C21 C24 121.4(3) . . ?
C17 C22 H22A 109.5 . . ?
C17 C22 H22B 109.5 . . ?
H22A C22 H22B 109.5 . . ?
C17 C22 H22C 109.5 . . ?
H22A C22 H22C 109.5 . . ?
H22B C22 H22C 109.5 . . ?
C19 C23 H23A 109.5 . . ?
C19 C23 H23B 109.5 . . ?
H23A C23 H23B 109.5 . . ?
C19 C23 H23C 109.5 . . ?
H23A C23 H23C 109.5 . . ?
H23B C23 H23C 109.5 . . ?
C21 C24 H24A 109.5 . . ?
C21 C24 H24B 109.5 . . ?
H24A C24 H24B 109.5 . . ?
C21 C24 H24C 109.5 . . ?
H24A C24 H24C 109.5 . . ?
H24B C24 H24C 109.5 . . ?
N1 C25 H25A 109.5 . . ?
N1 C25 H25B 109.5 . . ?
H25A C25 H25B 109.5 . . ?
N1 C25 H25C 109.5 . . ?
H25A C25 H25C 109.5 . . ?
H25B C25 H25C 109.5 . . ?
C31 C26 C27 118.6(3) . . ?
C31 C26 N6 124.7(3) . . ?
C27 C26 N6 116.6(3) . . ?
C28 C27 C26 120.4(3) . . ?
C28 C27 H27A 119.8 . . ?
C26 C27 H27A 119.8 . . ?
C27 C28 C29 120.6(3) . . ?
C27 C28 H28A 119.7 . . ?
C29 C28 H28A 119.7 . . ?
C30 C29 C28 119.3(3) . . ?
C30 C29 C32 121.4(3) . . ?
C28 C29 C32 119.3(3) . . ?
C29 C30 C31 120.6(3) . . ?
C29 C30 H30A 119.7 . . ?
C31 C30 H30A 119.7 . . ?
C30 C31 C26 120.6(3) . . ?
C30 C31 H31A 119.7 . . ?
C26 C31 H31A 119.7 . . ?
F3B C32 F1B 112.8(7) . . ?
F3C C32 F1C 109.3(14) . . ?
F3A C32 F1A 91.7(15) . . ?
F3 C32 F1 109.0(9) . . ?
F3A C32 F2A 118.4(13) . . ?
F1A C32 F2A 109.6(10) . . ?
F3 C32 F2 112.7(7) . . ?
F1 C32 F2 86.9(11) . . ?
F3C C32 F2C 111.0(10) . . ?
F1C C32 F2C 89.5(14) . . ?
F3B C32 F2B 91.3(11) . . ?
F1B C32 F2B 102.1(8) . . ?
O1 C33 C34 106.8(4) . . ?
O1 C33 H33A 110.4 . . ?
C34 C33 H33A 110.4 . . ?
O1 C33 H33B 110.4 . . ?
C34 C33 H33B 110.4 . . ?
H33A C33 H33B 108.6 . . ?
C35 C34 C33 106.1(6) . . ?
C33 C34 C35A 102.9(6) . . ?
C35 C34 H34A 110.5 . . ?
C33 C34 H34A 110.5 . . ?
C35 C34 H34B 110.5 . . ?
C33 C34 H34B 110.5 . . ?
H34A C34 H34B 108.7 . . ?
C34 C35 C36 102.1(8) . . ?
C34 C35 H35A 111.3 . . ?
C36 C35 H35A 111.3 . . ?
C34 C35 H35B 111.3 . . ?
C36 C35 H35B 111.3 . . ?
H35A C35 H35B 109.2 . . ?
C36 C35A C34 102.8(9) . . ?
C36 C35A H35C 111.2 . . ?
C34 C35A H35C 111.2 . . ?
C36 C35A H35D 111.2 . . ?
C34 C35A H35D 111.2 . . ?
H35C C35A H35D 109.1 . . ?
O1 C36 C35A 111.9(7) . . ?
O1 C36 C35 102.0(6) . . ?
O1 C36 H36A 111.4 . . ?
C35 C36 H36A 111.4 . . ?
O1 C36 H36B 111.4 . . ?
C35 C36 H36B 111.4 . . ?
H36A C36 H36B 109.2 . . ?

loop_
_geom_bond_atom_site_label_1
_geom_bond_atom_site_label_2
_geom_bond_distance
_geom_bond_site_symmetry_2
_geom_bond_publ_flag
O1 C33 1.403(6) . ?
O1 C36 1.407(6) . ?
N1 N2 1.323(4) . ?
N1 C14 1.365(4) . ?
N1 C25 1.473(4) . ?
C1 C2 1.382(5) . ?
C1 C6 1.382(5) . ?
C1 H1A 0.9500 . ?
N2 N3 1.341(4) . ?
C2 C3 1.385(5) . ?
C2 H2A 0.9500 . ?
N3 C15 1.377(4) . ?
N3 C16 1.438(4) . ?
C3 C4 1.372(5) . ?
C3 H3A 0.9500 . ?
N4 N5 1.330(4) . ?
N4 C15 1.359(4) . ?
C4 C5 1.381(5) . ?
C4 H4A 0.9500 . ?
N5 N6 1.292(4) . ?
C5 C6 1.399(4) . ?
C5 H5A 0.9500 . ?
N6 C26 1.413(4) . ?
C6 C7 1.532(4) . ?
C7 C14 1.500(4) . ?
C7 C8 1.532(4) . ?
C7 H7A 1.0000 . ?
C8 C9 1.381(5) . ?
C8 C13 1.393(5) . ?
C9 C10 1.387(5) . ?
C9 H9A 0.9500 . ?
C10 C11 1.370(6) . ?
C10 H10A 0.9500 . ?
C11 C12 1.380(6) . ?
C11 H11A 0.9500 . ?
C12 C13 1.385(5) . ?
C12 H12A 0.9500 . ?
C13 H13A 0.9500 . ?
C14 C15 1.404(4) . ?
C16 C17 1.392(5) . ?
C16 C21 1.395(5) . ?
C17 C18 1.390(5) . ?
C17 C22 1.495(5) . ?
C18 C19 1.381(6) . ?
C18 H18A 0.9500 . ?
C19 C20 1.378(6) . ?
C19 C23 1.515(5) . ?
C20 C21 1.390(5) . ?
C20 H20A 0.9500 . ?
C21 C24 1.501(5) . ?
C22 H22A 0.9800 . ?
C22 H22B 0.9800 . ?
C22 H22C 0.9800 . ?
C23 H23A 0.9800 . ?
C23 H23B 0.9800 . ?
C23 H23C 0.9800 . ?
C24 H24A 0.9800 . ?
C24 H24B 0.9800 . ?
C24 H24C 0.9800 . ?
C25 H25A 0.9800 . ?
C25 H25B 0.9800 . ?
C25 H25C 0.9800 . ?
C26 C31 1.388(5) . ?
C26 C27 1.398(5) . ?
C27 C28 1.378(5) . ?
C27 H27A 0.9500 . ?
C28 C29 1.385(5) . ?
C28 H28A 0.9500 . ?
C29 C30 1.377(5) . ?
C29 C32 1.470(5) . ?
C30 C31 1.384(5) . ?
C30 H30A 0.9500 . ?
C31 H31A 0.9500 . ?
C32 F3 1.312(5) . ?
C32 F3C 1.312(5) . ?
C32 F3B 1.312(5) . ?
C32 F3A 1.312(5) . ?
C32 F1B 1.387(6) . ?
C32 F1C 1.388(6) . ?
C32 F1A 1.388(6) . ?
C32 F1 1.388(6) . ?
C32 F2A 1.417(6) . ?
C32 F2 1.418(6) . ?
C32 F2C 1.418(6) . ?
C32 F2B 1.418(6) . ?
C33 C34 1.510(7) . ?
C33 H33A 0.9900 . ?
C33 H33B 0.9900 . ?
C34 C35 1.461(13) . ?
C34 C35A 1.576(16) . ?
C34 H34A 0.9900 . ?
C34 H34B 0.9900 . ?
C35 C36 1.576(14) . ?
C35 H35A 0.9900 . ?
C35 H35B 0.9900 . ?
C35A C36 1.446(15) . ?
C35A H35C 0.9900 . ?
C35A H35D 0.9900 . ?
C36 H36A 0.9900 . ?
C36 H36B 0.9900 . ?

loop_
_geom_torsion_atom_site_label_1
_geom_torsion_atom_site_label_2
_geom_torsion_atom_site_label_3
_geom_torsion_atom_site_label_4
_geom_torsion
_geom_torsion_site_symmetry_1
_geom_torsion_site_symmetry_2
_geom_torsion_site_symmetry_3
_geom_torsion_site_symmetry_4
_geom_torsion_publ_flag
C14 N1 N2 N3 -0.1(3) . . . . ?
C25 N1 N2 N3 179.7(3) . . . . ?
C6 C1 C2 C3 0.3(5) . . . . ?
N1 N2 N3 C15 0.2(3) . . . . ?
N1 N2 N3 C16 175.2(3) . . . . ?
C1 C2 C3 C4 0.0(5) . . . . ?
C2 C3 C4 C5 0.0(6) . . . . ?
C15 N4 N5 N6 -174.4(3) . . . . ?
C3 C4 C5 C6 -0.2(5) . . . . ?
N4 N5 N6 C26 -175.6(2) . . . . ?
C2 C1 C6 C5 -0.6(5) . . . . ?
C2 C1 C6 C7 179.8(3) . . . . ?
C4 C5 C6 C1 0.5(5) . . . . ?
C4 C5 C6 C7 -179.8(3) . . . . ?
C1 C6 C7 C14 -24.7(4) . . . . ?
C5 C6 C7 C14 155.7(3) . . . . ?
C1 C6 C7 C8 106.4(3) . . . . ?
C5 C6 C7 C8 -73.3(4) . . . . ?
C14 C7 C8 C9 127.1(3) . . . . ?
C6 C7 C8 C9 -4.5(4) . . . . ?
C14 C7 C8 C13 -54.1(4) . . . . ?
C6 C7 C8 C13 174.3(3) . . . . ?
C13 C8 C9 C10 -1.0(5) . . . . ?
C7 C8 C9 C10 177.8(3) . . . . ?
C8 C9 C10 C11 0.6(6) . . . . ?
C9 C10 C11 C12 0.4(6) . . . . ?
C10 C11 C12 C13 -1.0(6) . . . . ?
C11 C12 C13 C8 0.5(5) . . . . ?
C9 C8 C13 C12 0.5(5) . . . . ?
C7 C8 C13 C12 -178.4(3) . . . . ?
N2 N1 C14 C15 0.0(4) . . . . ?
C25 N1 C14 C15 -179.9(3) . . . . ?
N2 N1 C14 C7 176.7(3) . . . . ?
C25 N1 C14 C7 -3.1(5) . . . . ?
C8 C7 C14 N1 -40.3(4) . . . . ?
C6 C7 C14 N1 91.4(4) . . . . ?
C8 C7 C14 C15 135.7(3) . . . . ?
C6 C7 C14 C15 -92.6(4) . . . . ?
N5 N4 C15 N3 -169.3(3) . . . . ?
N5 N4 C15 C14 14.8(5) . . . . ?
N2 N3 C15 N4 -177.4(3) . . . . ?
C16 N3 C15 N4 8.0(5) . . . . ?
N2 N3 C15 C14 -0.2(4) . . . . ?
C16 N3 C15 C14 -174.9(3) . . . . ?
N1 C14 C15 N4 176.4(4) . . . . ?
C7 C14 C15 N4 -0.2(6) . . . . ?
N1 C14 C15 N3 0.1(3) . . . . ?
C7 C14 C15 N3 -176.5(3) . . . . ?
N2 N3 C16 C17 113.3(3) . . . . ?
C15 N3 C16 C17 -72.4(4) . . . . ?
N2 N3 C16 C21 -69.6(4) . . . . ?
C15 N3 C16 C21 104.7(4) . . . . ?
C21 C16 C17 C18 -2.2(5) . . . . ?
N3 C16 C17 C18 174.9(3) . . . . ?
C21 C16 C17 C22 177.1(3) . . . . ?
N3 C16 C17 C22 -5.8(5) . . . . ?
C16 C17 C18 C19 -1.2(5) . . . . ?
C22 C17 C18 C19 179.5(3) . . . . ?
C17 C18 C19 C20 2.7(5) . . . . ?
C17 C18 C19 C23 -176.1(3) . . . . ?
C18 C19 C20 C21 -0.9(5) . . . . ?
C23 C19 C20 C21 177.9(4) . . . . ?
C19 C20 C21 C16 -2.3(5) . . . . ?
C19 C20 C21 C24 177.0(3) . . . . ?
C17 C16 C21 C20 3.8(5) . . . . ?
N3 C16 C21 C20 -173.2(3) . . . . ?
C17 C16 C21 C24 -175.4(3) . . . . ?
N3 C16 C21 C24 7.5(5) . . . . ?
N5 N6 C26 C31 19.1(4) . . . . ?
N5 N6 C26 C27 -164.0(3) . . . . ?
C31 C26 C27 C28 0.7(5) . . . . ?
N6 C26 C27 C28 -176.3(3) . . . . ?
C26 C27 C28 C29 -0.3(5) . . . . ?
C27 C28 C29 C30 0.0(5) . . . . ?
C27 C28 C29 C32 178.1(3) . . . . ?
C28 C29 C30 C31 -0.1(6) . . . . ?
C32 C29 C30 C31 -178.1(4) . . . . ?
C29 C30 C31 C26 0.5(6) . . . . ?
C27 C26 C31 C30 -0.8(5) . . . . ?
N6 C26 C31 C30 176.0(3) . . . . ?
C36 O1 C33 C34 -23.1(6) . . . . ?
O1 C33 C34 C35 -1.6(8) . . . . ?
O1 C33 C34 C35A 26.0(8) . . . . ?
C33 C34 C35 C36 22.1(9) . . . . ?
C33 C34 C35A C36 -19.3(11) . . . . ?
C33 O1 C36 C35A 10.1(9) . . . . ?
C33 O1 C36 C35 36.3(7) . . . . ?
C34 C35A C36 O1 6.6(12) . . . . ?
C34 C35 C36 O1 -35.4(9) . . . . ?
